data_7700028
loop_
_publ_author_name
'Gong, Dawei'
'Hu, Bowen'
'Chen, Dafa'

_publ_section_title
;
 Bidentate Ru(ii)-NC complexes as catalysts for the dehydrogenative
 reaction from primary alcohols to carboxylic acids.
;
_journal_issue 24
_journal_name_full 'Dalton transactions (Cambridge, England : 2003)'
_journal_page_first 8826
_journal_page_last 8834
_journal_paper_doi 10.1039/c9dt01414d
_journal_volume 48
_journal_year 2019
_chemical_formula_moiety 'C51 H40 Cl N O P2 Ru'
_chemical_formula_sum 'C51 H40 Cl N O P2 Ru'
_chemical_formula_weight 881.30
_space_group_crystal_system triclinic
_space_group_IT_number 2
_space_group_name_Hall '-P 1'
_space_group_name_H-M_alt 'P -1'
_symmetry_space_group_name_Hall '-P 1'
_symmetry_space_group_name_H-M 'P -1'
_atom_sites_solution_hydrogens geom
_atom_sites_solution_primary iterative
_audit_creation_date 2018-12-28
_audit_creation_method
;
Olex2 1.2
(compiled 2018.05.29 svn.r3508 for OlexSys, GUI svn.r5506)
;
_audit_update_record
;
2019-01-14 deposited with the CCDC.    2019-05-17 downloaded from the CCDC.
;
_cell_angle_alpha 76.273(6)
_cell_angle_beta 78.114(5)
_cell_angle_gamma 77.688(5)
_cell_formula_units_Z 2
_cell_length_a 11.5301(6)
_cell_length_b 12.0841(8)
_cell_length_c 17.3369(12)
_cell_measurement_reflns_used 6791
_cell_measurement_temperature 120.00(10)
_cell_measurement_theta_max 28.4900
_cell_measurement_theta_min 3.4830
_cell_volume 2261.7(3)
_computing_molecular_graphics 'Olex2 (Dolomanov et al., 2009)'
_computing_publication_material 'Olex2 (Dolomanov et al., 2009)'
_computing_structure_refinement 'olex2.refine (Bourhis et al., 2015)'
_computing_structure_solution 'olex2.solve (Bourhis et al., 2015)'
_diffrn_ambient_temperature 120.0
_diffrn_detector_area_resol_mean 16.2116
_diffrn_measured_fraction_theta_full 0.998
_diffrn_measured_fraction_theta_max 0.842
_diffrn_measurement_device_type 'SuperNova, Single source at offset/far, Eos'
_diffrn_radiation_type MoK\a
_diffrn_radiation_wavelength 0.71073
_diffrn_reflns_av_R_equivalents 0.0316
_diffrn_reflns_av_unetI/netI 0.0603
_diffrn_reflns_Laue_measured_fraction_full 0.998
_diffrn_reflns_Laue_measured_fraction_max 0.842
_diffrn_reflns_limit_h_max 15
_diffrn_reflns_limit_h_min -14
_diffrn_reflns_limit_k_max 16
_diffrn_reflns_limit_k_min -15
_diffrn_reflns_limit_l_max 22
_diffrn_reflns_limit_l_min -23
_diffrn_reflns_number 18755
_diffrn_reflns_point_group_measured_fraction_full 0.998
_diffrn_reflns_point_group_measured_fraction_max 0.842
_diffrn_reflns_theta_full 25.242
_diffrn_reflns_theta_max 29.071
_diffrn_reflns_theta_min 2.909
_diffrn_source 'micro-focus sealed X-ray tube'
_exptl_absorpt_coefficient_mu 0.513
_exptl_absorpt_correction_T_max 1.00000
_exptl_absorpt_correction_T_min 0.95285
_exptl_absorpt_correction_type multi-scan
_exptl_absorpt_process_details
;
CrysAlisPro 1.171.39.46 (Rigaku Oxford Diffraction, 2018)
Empirical absorption correction using spherical harmonics,
 implemented in SCALE3 ABSPACK scaling algorithm.
;
_exptl_crystal_colour yellow
_exptl_crystal_colour_primary yellow
_exptl_crystal_density_diffrn 1.294
_exptl_crystal_description block
_exptl_crystal_F_000 904
_exptl_crystal_size_max 0.8
_exptl_crystal_size_mid 0.6
_exptl_crystal_size_min 0.1
_refine_diff_density_max 0.441
_refine_diff_density_min -0.523
_refine_diff_density_rms 0.078
_refine_ls_extinction_method none
_refine_ls_goodness_of_fit_ref 0.980
_refine_ls_hydrogen_treatment constr
_refine_ls_matrix_type full
_refine_ls_number_parameters 514
_refine_ls_number_reflns 10223
_refine_ls_number_restraints 0
_refine_ls_restrained_S_all 0.980
_refine_ls_R_factor_all 0.0525
_refine_ls_R_factor_gt 0.0381
_refine_ls_shift/su_max 0.015
_refine_ls_shift/su_mean 0.001
_refine_ls_structure_factor_coef Fsqd
_refine_ls_weighting_details 'w=1/[\s^2^(Fo^2^)+(0.0432P)^2^+0.7808P] where P=(Fo^2^+2Fc^2^)/3'
_refine_ls_weighting_scheme calc
_refine_ls_wR_factor_gt 0.0887
_refine_ls_wR_factor_ref 0.0987
_reflns_Friedel_coverage 0.000
_reflns_number_gt 8174
_reflns_number_total 10223
_reflns_threshold_expression 'I > 2\s(I)'
_cod_data_source_file c9dt01414d2.cif
_cod_data_source_block p181218a_sq
_cod_depositor_comments 'Adding full bibliography for 7700028--7700029.cif.'
_cod_database_code 7700028
_shelx_shelxl_version_number 2018/3
_shelx_space_group_comment
;
The symmetry employed for this shelxl refinement is uniquely defined
by the following loop, which should always be used as a source of
symmetry information in preference to the above space-group names.
They are only intended as comments.
;
_shelx_estimated_absorpt_t_max 0.950
_shelx_estimated_absorpt_t_min 0.684
_olex2_refinement_description
;
1. Fixed Uiso
 At 1.2 times of:
  All C(H) groups, All C(H,H) groups
2.a Secondary CH2 refined with riding coordinates:
 C2(H2A,H2B)
2.b Aromatic/amide H refined with riding coordinates:
 C30(H30), C20(H20), C18(H18), C32(H32), C49(H49), C29(H29), C16(H16),
 C13(H13), C48(H48), C42(H42), C28(H28), C26(H26), C50(H50), C46(H46), C22(H22),
  C38(H38), C11(H11), C25(H25), C19(H19), C47(H47), C17(H17), C31(H31),
 C40(H40), C44(H44), C24(H24), C43(H43), C23(H23), C37(H37), C41(H41), C12(H12),
  C4(H4), C7(H7), C14(H14), C34(H34), C35(H35), C6(H6), C5(H5), C36(H36)
;
_olex2_submission_special_instructions 'No special instructions were received'

loop_
_space_group_symop_operation_xyz
'x, y, z'
'-x, -y, -z'

loop_
_atom_site_label
_atom_site_type_symbol
_atom_site_fract_x
_atom_site_fract_y
_atom_site_fract_z
_atom_site_U_iso_or_equiv
_atom_site_adp_type
_atom_site_occupancy
_atom_site_site_symmetry_order
_atom_site_calc_flag
_atom_site_refinement_flags_posn
_atom_site_disorder_assembly
_atom_site_disorder_group
Ru1 Ru 0.77384(2) 0.04169(2) 0.20696(2) 0.01619(6) Uani 1 1 d . A 2
P1 P 0.72237(6) -0.14648(5) 0.22597(4) 0.01793(14) Uani 1 1 d . A 2
P2 P 0.83483(5) 0.22419(5) 0.18551(4) 0.01612(14) Uani 1 1 d . A 2
Cl1 Cl 0.81376(6) 0.04926(5) 0.05712(4) 0.02154(14) Uani 1 1 d . A 2
C27 C 0.7864(2) 0.3363(2) 0.10165(16) 0.0190(5) Uani 1 1 d . A 2
O1 O 0.51673(17) 0.15756(17) 0.22868(13) 0.0346(5) Uani 1 1 d . A 2
C30 C 0.7089(2) 0.5167(2) -0.02072(17) 0.0254(6) Uani 1 1 d . A 2
H30 H 0.681803 0.578116 -0.062046 0.030 Uiso 1 1 calc R A 2
N1 N 0.95565(18) -0.04260(17) 0.22188(13) 0.0190(4) Uani 1 1 d . A 2
C20 C 1.0692(2) 0.2455(2) 0.20764(17) 0.0244(6) Uani 1 1 d . A 2
H20 H 1.031701 0.273915 0.254950 0.029 Uiso 1 1 calc R A 2
C45 C 0.8504(2) -0.2631(2) 0.20860(16) 0.0185(5) Uani 1 1 d . A 2
C18 C 1.2491(2) 0.1925(2) 0.11600(17) 0.0251(6) Uani 1 1 d . A 2
H18 H 1.334148 0.182888 0.101238 0.030 Uiso 1 1 calc R A 2
C32 C 0.6941(2) 0.3288(2) 0.06388(16) 0.0228(6) Uani 1 1 d . A 2
H32 H 0.656666 0.262303 0.079716 0.027 Uiso 1 1 calc R A 2
C49 C 1.0182(2) -0.3369(2) 0.11415(18) 0.0270(6) Uani 1 1 d . A 2
H49 H 1.066534 -0.327498 0.062347 0.032 Uiso 1 1 calc R A 2
C29 C 0.8018(2) 0.5250(2) 0.01636(17) 0.0254(6) Uani 1 1 d . A 2
H29 H 0.838746 0.591882 0.000199 0.030 Uiso 1 1 calc R A 2
C16 C 1.0564(2) 0.1791(2) 0.09025(16) 0.0208(5) Uani 1 1 d . A 2
H16 H 1.009694 0.161512 0.056997 0.025 Uiso 1 1 calc R A 2
C3 C 0.7276(3) -0.0016(3) 0.46784(17) 0.0306(6) Uani 1 1 d . A 2
C39 C 0.6233(2) -0.1653(2) 0.16133(16) 0.0217(5) Uani 1 1 d . A 2
C13 C 1.1602(2) -0.1228(3) 0.1778(2) 0.0349(7) Uani 1 1 d . A 2
H13 H 1.221479 -0.142470 0.134981 0.042 Uiso 1 1 calc R A 2
C48 C 1.0434(2) -0.4362(2) 0.17110(18) 0.0288(6) Uani 1 1 d . A 2
H48 H 1.110086 -0.494249 0.158827 0.035 Uiso 1 1 calc R A 2
C42 C 0.4619(2) -0.2011(3) 0.07386(19) 0.0337(7) Uani 1 1 d . A 2
H42 H 0.406654 -0.213262 0.044186 0.040 Uiso 1 1 calc R A 2
C28 C 0.8405(2) 0.4355(2) 0.07702(16) 0.0208(5) Uani 1 1 d . A 2
H28 H 0.904202 0.441257 0.102168 0.025 Uiso 1 1 calc R A 2
C33 C 0.6450(2) -0.2030(2) 0.32705(17) 0.0262(6) Uani 1 1 d . A 2
C26 C 0.6952(2) 0.4007(2) 0.26324(18) 0.0262(6) Uani 1 1 d . A 2
H26 H 0.661478 0.429152 0.215255 0.031 Uiso 1 1 calc R A 2
C50 C 0.9218(2) -0.2501(2) 0.13251(17) 0.0235(6) Uani 1 1 d . A 2
H50 H 0.904785 -0.182040 0.093086 0.028 Uiso 1 1 calc R A 2
C9 C 0.8724(2) -0.0314(2) 0.35644(16) 0.0242(6) Uani 1 1 d . A 2
C51 C 0.6142(2) 0.1133(2) 0.21722(17) 0.0244(6) Uani 1 1 d . A 2
C46 C 0.8764(2) -0.3648(2) 0.26445(18) 0.0269(6) Uani 1 1 d . A 2
H46 H 0.828069 -0.375473 0.316236 0.032 Uiso 1 1 calc R A 2
C22 C 0.8287(2) 0.2599(2) 0.34189(16) 0.0250(6) Uani 1 1 d . A 2
H22 H 0.885858 0.190296 0.348181 0.030 Uiso 1 1 calc R A 2
C38 C 0.5262(3) -0.2168(3) 0.3409(2) 0.0393(8) Uani 1 1 d . A 2
H38 H 0.482193 -0.198802 0.297507 0.047 Uiso 1 1 calc R A 2
C11 C 1.0931(3) -0.1167(3) 0.3170(2) 0.0362(7) Uani 1 1 d . A 2
H11 H 1.108960 -0.131585 0.370506 0.043 Uiso 1 1 calc R A 2
C25 C 0.6559(3) 0.4577(3) 0.32786(19) 0.0343(7) Uani 1 1 d . A 2
H25 H 0.594724 0.524287 0.323420 0.041 Uiso 1 1 calc R A 2
C19 C 1.1938(2) 0.2322(2) 0.18556(18) 0.0271(6) Uani 1 1 d . A 2
H19 H 1.240960 0.250519 0.218244 0.033 Uiso 1 1 calc R A 2
C8 C 0.8495(3) -0.0473(3) 0.44503(18) 0.0312(7) Uani 1 1 d . A 2
C47 C 0.9721(3) -0.4511(2) 0.24545(19) 0.0328(7) Uani 1 1 d . A 2
H47 H 0.988228 -0.520446 0.284000 0.039 Uiso 1 1 calc R A 2
C10 C 0.9779(2) -0.0659(2) 0.29997(17) 0.0245(6) Uani 1 1 d . A 2
C17 C 1.1805(2) 0.1667(2) 0.06808(17) 0.0229(6) Uani 1 1 d . A 2
H17 H 1.218350 0.140493 0.019976 0.027 Uiso 1 1 calc R A 2
C31 C 0.6562(2) 0.4193(2) 0.00254(17) 0.0261(6) Uani 1 1 d . A 2
H31 H 0.593354 0.413567 -0.023400 0.031 Uiso 1 1 calc R A 2
C40 C 0.6232(2) -0.2757(2) 0.1501(2) 0.0330(7) Uani 1 1 d . A 2
H40 H 0.678736 -0.339464 0.172295 0.040 Uiso 1 1 calc R A 2
C44 C 0.5435(3) -0.0739(2) 0.12730(19) 0.0327(7) Uani 1 1 d . A 2
H44 H 0.543918 0.002157 0.133172 0.039 Uiso 1 1 calc R A 2
C24 C 0.7042(3) 0.4191(3) 0.39757(19) 0.0355(7) Uani 1 1 d . A 2
H24 H 0.679118 0.460392 0.440161 0.043 Uiso 1 1 calc R A 2
C43 C 0.4618(3) -0.0923(3) 0.0842(2) 0.0364(7) Uani 1 1 d . A 2
H43 H 0.405949 -0.028879 0.062000 0.044 Uiso 1 1 calc R A 2
C23 C 0.7903(3) 0.3189(3) 0.40497(18) 0.0313(7) Uani 1 1 d . A 2
H23 H 0.823120 0.290617 0.453340 0.038 Uiso 1 1 calc R A 2
C37 C 0.4710(3) -0.2578(3) 0.4198(3) 0.0589(11) Uani 1 1 d . A 2
H37 H 0.389446 -0.268053 0.429286 0.071 Uiso 1 1 calc R A 2
C41 C 0.5427(3) -0.2930(3) 0.1069(2) 0.0376(8) Uani 1 1 d . A 2
H41 H 0.543057 -0.368679 0.099794 0.045 Uiso 1 1 calc R A 2
C12 C 1.1837(3) -0.1450(3) 0.2554(2) 0.0421(8) Uani 1 1 d . A 2
H12 H 1.262181 -0.179648 0.266502 0.051 Uiso 1 1 calc R A 2
C4 C 0.6768(3) -0.0077(3) 0.54831(19) 0.0422(8) Uani 1 1 d . A 2
H4 H 0.594654 0.024297 0.562864 0.051 Uiso 1 1 calc R A 2
C7 C 0.9186(3) -0.0999(3) 0.5049(2) 0.0491(9) Uani 1 1 d . A 2
H7 H 1.000915 -0.132110 0.491349 0.059 Uiso 1 1 calc R A 2
C2 C 0.6700(2) 0.0469(2) 0.39353(16) 0.0256(6) Uani 1 1 d . A 2
H2A H 0.601248 0.008810 0.395267 0.031 Uiso 1 1 calc R A 2
H2B H 0.641320 0.131312 0.387816 0.031 Uiso 1 1 calc R A 2
C15 C 0.9992(2) 0.2173(2) 0.16100(15) 0.0182(5) Uani 1 1 d . A 2
C21 C 0.7841(2) 0.3018(2) 0.26939(16) 0.0207(5) Uani 1 1 d . A 2
C14 C 1.0449(2) -0.0712(2) 0.16382(17) 0.0244(6) Uani 1 1 d . A 2
H14 H 1.028743 -0.055548 0.110360 0.029 Uiso 1 1 calc R A 2
C1 C 0.7695(2) 0.0208(2) 0.32577(16) 0.0215(5) Uani 1 1 d . A 2
C34 C 0.7060(3) -0.2296(2) 0.39283(18) 0.0352(7) Uani 1 1 d . A 2
H34 H 0.787803 -0.220423 0.384310 0.042 Uiso 1 1 calc R A 2
C35 C 0.6495(4) -0.2690(3) 0.4700(2) 0.0469(9) Uani 1 1 d . A 2
H35 H 0.692361 -0.286070 0.513874 0.056 Uiso 1 1 calc R A 2
C6 C 0.8655(4) -0.1047(4) 0.5850(2) 0.0664(12) Uani 1 1 d . A 2
H6 H 0.913132 -0.139705 0.625866 0.080 Uiso 1 1 calc R A 2
C5 C 0.7466(3) -0.0607(4) 0.6068(2) 0.0560(10) Uani 1 1 d . A 2
H5 H 0.712445 -0.066666 0.662090 0.067 Uiso 1 1 calc R A 2
C36 C 0.5327(4) -0.2833(3) 0.4833(2) 0.0551(10) Uani 1 1 d . A 2
H36 H 0.494014 -0.310798 0.536245 0.066 Uiso 1 1 calc R A 2

loop_
_atom_site_aniso_label
_atom_site_aniso_U_11
_atom_site_aniso_U_22
_atom_site_aniso_U_33
_atom_site_aniso_U_23
_atom_site_aniso_U_13
_atom_site_aniso_U_12
Ru1 0.01441(10) 0.01250(10) 0.02212(12) -0.00410(8) -0.00233(8) -0.00328(7)
P1 0.0166(3) 0.0133(3) 0.0248(4) -0.0052(3) -0.0017(3) -0.0047(2)
P2 0.0157(3) 0.0123(3) 0.0214(3) -0.0042(3) -0.0037(3) -0.0033(2)
Cl1 0.0251(3) 0.0172(3) 0.0237(3) -0.0055(3) -0.0046(3) -0.0045(2)
C27 0.0182(12) 0.0145(12) 0.0251(14) -0.0066(11) -0.0023(10) -0.0027(10)
O1 0.0203(10) 0.0323(11) 0.0515(14) -0.0140(10) -0.0047(9) -0.0001(9)
C30 0.0279(14) 0.0148(12) 0.0313(16) -0.0029(11) -0.0082(12) 0.0026(11)
N1 0.0174(10) 0.0129(10) 0.0256(12) -0.0029(9) -0.0004(9) -0.0047(8)
C20 0.0249(13) 0.0208(13) 0.0285(15) -0.0032(12) -0.0053(12) -0.0069(11)
C45 0.0171(12) 0.0141(12) 0.0260(14) -0.0047(11) -0.0053(10) -0.0036(9)
C18 0.0170(12) 0.0177(13) 0.0389(17) 0.0003(12) -0.0062(12) -0.0048(10)
C32 0.0222(13) 0.0183(13) 0.0300(15) -0.0075(12) -0.0072(11) -0.0025(10)
C49 0.0268(14) 0.0226(14) 0.0304(16) -0.0071(12) -0.0007(12) -0.0033(11)
C29 0.0265(14) 0.0142(12) 0.0336(16) -0.0030(12) -0.0035(12) -0.0031(11)
C16 0.0204(12) 0.0154(12) 0.0270(14) -0.0029(11) -0.0046(11) -0.0046(10)
C3 0.0371(16) 0.0326(16) 0.0247(15) -0.0048(13) -0.0047(13) -0.0133(13)
C39 0.0169(12) 0.0212(13) 0.0288(15) -0.0075(12) -0.0013(11) -0.0065(10)
C13 0.0203(14) 0.0356(17) 0.046(2) -0.0107(15) 0.0017(13) -0.0022(12)
C48 0.0219(13) 0.0227(14) 0.0399(18) -0.0079(13) -0.0056(12) 0.0025(11)
C42 0.0232(14) 0.0394(17) 0.0465(19) -0.0215(16) -0.0095(13) -0.0050(13)
C28 0.0200(12) 0.0146(12) 0.0284(15) -0.0050(11) -0.0057(11) -0.0017(10)
C33 0.0289(14) 0.0145(12) 0.0320(16) -0.0089(12) 0.0083(12) -0.0054(11)
C26 0.0219(13) 0.0233(14) 0.0331(16) -0.0077(13) 0.0001(12) -0.0057(11)
C50 0.0247(13) 0.0170(13) 0.0281(15) -0.0045(11) -0.0025(12) -0.0040(11)
C9 0.0225(13) 0.0244(14) 0.0259(15) -0.0022(12) -0.0022(11) -0.0094(11)
C51 0.0291(15) 0.0196(13) 0.0275(15) -0.0039(12) -0.0055(12) -0.0110(12)
C46 0.0245(14) 0.0222(14) 0.0303(16) -0.0007(12) -0.0017(12) -0.0038(11)
C22 0.0257(14) 0.0238(14) 0.0265(15) -0.0067(12) -0.0020(11) -0.0072(11)
C38 0.0281(15) 0.0342(17) 0.049(2) -0.0076(15) 0.0086(14) -0.0059(13)
C11 0.0268(15) 0.0395(18) 0.0408(19) -0.0003(15) -0.0151(14) -0.0021(13)
C25 0.0311(16) 0.0276(16) 0.0428(19) -0.0159(14) 0.0073(14) -0.0049(13)
C19 0.0245(13) 0.0257(14) 0.0345(16) -0.0019(13) -0.0127(12) -0.0088(11)
C8 0.0312(15) 0.0346(16) 0.0286(16) -0.0024(13) -0.0038(13) -0.0134(13)
C47 0.0331(15) 0.0192(14) 0.0383(18) 0.0033(13) -0.0060(14) 0.0025(12)
C10 0.0227(13) 0.0212(13) 0.0285(15) -0.0001(12) -0.0061(12) -0.0052(11)
C17 0.0217(13) 0.0162(12) 0.0291(15) -0.0038(11) -0.0019(11) -0.0026(10)
C31 0.0261(14) 0.0213(13) 0.0321(16) -0.0062(12) -0.0128(12) 0.0023(11)
C40 0.0232(14) 0.0267(15) 0.055(2) -0.0213(15) -0.0121(14) 0.0022(12)
C44 0.0316(15) 0.0205(14) 0.051(2) -0.0094(14) -0.0162(14) -0.0031(12)
C24 0.0424(18) 0.0336(17) 0.0333(17) -0.0192(14) 0.0080(14) -0.0122(14)
C43 0.0298(15) 0.0304(16) 0.055(2) -0.0094(15) -0.0186(15) -0.0059(13)
C23 0.0374(16) 0.0339(16) 0.0241(15) -0.0091(13) 0.0007(13) -0.0117(13)
C37 0.0342(18) 0.054(2) 0.068(3) 0.001(2) 0.0245(19) -0.0090(17)
C41 0.0297(15) 0.0304(16) 0.063(2) -0.0291(16) -0.0145(15) 0.0011(13)
C12 0.0209(14) 0.0449(19) 0.056(2) -0.0058(17) -0.0097(15) 0.0023(13)
C4 0.0436(19) 0.054(2) 0.0307(18) -0.0128(16) 0.0053(15) -0.0184(17)
C7 0.0377(18) 0.070(2) 0.0344(19) 0.0028(18) -0.0103(15) -0.0088(17)
C2 0.0246(13) 0.0260(14) 0.0271(15) -0.0051(12) -0.0012(12) -0.0093(11)
C15 0.0179(12) 0.0121(11) 0.0233(14) 0.0005(10) -0.0047(10) -0.0035(9)
C21 0.0222(13) 0.0165(12) 0.0251(14) -0.0067(11) -0.0002(11) -0.0078(10)
C14 0.0218(13) 0.0177(13) 0.0322(16) -0.0060(12) -0.0011(12) -0.0018(10)
C1 0.0254(13) 0.0150(12) 0.0268(14) -0.0037(11) -0.0039(11) -0.0104(10)
C34 0.0510(19) 0.0284(16) 0.0272(16) -0.0026(13) 0.0016(14) -0.0199(14)
C35 0.073(3) 0.0295(17) 0.0332(18) -0.0025(15) 0.0048(18) -0.0158(17)
C6 0.057(2) 0.110(4) 0.029(2) 0.002(2) -0.0168(18) -0.015(2)
C5 0.055(2) 0.086(3) 0.0282(19) -0.006(2) -0.0052(17) -0.022(2)
C36 0.064(3) 0.040(2) 0.043(2) -0.0006(17) 0.024(2) -0.0090(18)

loop_
_atom_type_symbol
_atom_type_description
_atom_type_scat_dispersion_real
_atom_type_scat_dispersion_imag
_atom_type_scat_source
C C 0.0033 0.0016 'International Tables Vol C Tables 4.2.6.8 and 6.1.1.4'
H H 0.0000 0.0000 'International Tables Vol C Tables 4.2.6.8 and 6.1.1.4'
Cl Cl 0.1484 0.1585 'International Tables Vol C Tables 4.2.6.8 and 6.1.1.4'
N N 0.0061 0.0033 'International Tables Vol C Tables 4.2.6.8 and 6.1.1.4'
O O 0.0106 0.0060 'International Tables Vol C Tables 4.2.6.8 and 6.1.1.4'
P P 0.1023 0.0942 'International Tables Vol C Tables 4.2.6.8 and 6.1.1.4'
Ru Ru -1.2594 0.8363 'International Tables Vol C Tables 4.2.6.8 and 6.1.1.4'

loop_
_geom_angle_atom_site_label_1
_geom_angle_atom_site_label_2
_geom_angle_atom_site_label_3
_geom_angle
P1 Ru1 Cl1 88.25(2)
P2 Ru1 P1 177.13(2)
P2 Ru1 Cl1 90.55(2)
N1 Ru1 P1 88.22(5)
N1 Ru1 P2 89.25(5)
N1 Ru1 Cl1 93.39(6)
C51 Ru1 P1 92.70(8)
C51 Ru1 P2 90.05(8)
C51 Ru1 Cl1 98.72(9)
C51 Ru1 N1 167.88(10)
C51 Ru1 C1 90.63(11)
C1 Ru1 P1 90.56(7)
C1 Ru1 P2 90.20(7)
C1 Ru1 Cl1 170.62(8)
C1 Ru1 N1 77.28(9)
C45 P1 Ru1 115.17(8)
C39 P1 Ru1 117.77(9)
C39 P1 C45 100.84(11)
C39 P1 C33 101.96(12)
C33 P1 Ru1 115.55(8)
C33 P1 C45 103.30(12)
C27 P2 Ru1 117.80(8)
C27 P2 C15 100.64(11)
C27 P2 C21 101.06(11)
C15 P2 Ru1 113.74(8)
C21 P2 Ru1 115.91(8)
C21 P2 C15 105.67(11)
C32 C27 P2 121.99(19)
C32 C27 C28 118.9(2)
C28 C27 P2 119.02(18)
C31 C30 C29 119.9(3)
C10 N1 Ru1 114.63(16)
C14 N1 Ru1 126.41(18)
C14 N1 C10 119.0(2)
C19 C20 C15 120.6(3)
C50 C45 P1 117.12(19)
C46 C45 P1 124.4(2)
C46 C45 C50 118.4(2)
C17 C18 C19 120.0(2)
C27 C32 C31 120.0(2)
C50 C49 C48 120.2(3)
C28 C29 C30 119.8(2)
C17 C16 C15 120.8(2)
C8 C3 C2 109.2(2)
C4 C3 C8 121.1(3)
C4 C3 C2 129.6(3)
C40 C39 P1 119.5(2)
C44 C39 P1 121.6(2)
C44 C39 C40 118.7(2)
C14 C13 C12 118.4(3)
C47 C48 C49 120.1(3)
C43 C42 C41 119.5(3)
C29 C28 C27 120.7(2)
C38 C33 P1 121.9(2)
C38 C33 C34 118.4(3)
C34 C33 P1 119.7(2)
C25 C26 C21 119.9(3)
C49 C50 C45 120.3(2)
C10 C9 C8 132.3(3)
C1 C9 C8 110.4(2)
C1 C9 C10 117.1(2)
O1 C51 Ru1 175.4(3)
C45 C46 C47 120.9(3)
C21 C22 C23 120.7(3)
C33 C38 C37 119.3(3)
C12 C11 C10 119.5(3)
C26 C25 C24 121.2(3)
C20 C19 C18 120.1(2)
C3 C8 C9 107.2(2)
C3 C8 C7 118.6(3)
C7 C8 C9 134.1(3)
C48 C47 C46 120.1(3)
N1 C10 C9 112.7(2)
C11 C10 N1 120.1(3)
C11 C10 C9 127.2(3)
C16 C17 C18 120.0(2)
C30 C31 C32 120.7(2)
C39 C40 C41 120.4(3)
C39 C44 C43 120.5(3)
C25 C24 C23 119.1(3)
C42 C43 C44 120.4(3)
C22 C23 C24 120.4(3)
C36 C37 C38 121.2(3)
C42 C41 C40 120.4(3)
C11 C12 C13 120.0(3)
C3 C4 C5 119.4(3)
C6 C7 C8 119.1(3)
C1 C2 C3 103.9(2)
C20 C15 P2 125.1(2)
C20 C15 C16 118.5(2)
C16 C15 P2 116.33(18)
C26 C21 P2 120.4(2)
C22 C21 P2 120.94(19)
C22 C21 C26 118.5(2)
N1 C14 C13 123.1(3)
C9 C1 Ru1 118.2(2)
C9 C1 C2 109.2(2)
C2 C1 Ru1 132.5(2)
C35 C34 C33 121.2(3)
C36 C35 C34 120.2(4)
C5 C6 C7 122.1(4)
C6 C5 C4 119.7(3)
C37 C36 C35 119.7(3)

loop_
_geom_bond_atom_site_label_1
_geom_bond_atom_site_label_2
_geom_bond_distance
Ru1 P1 2.4022(6)
Ru1 P2 2.3793(6)
Ru1 Cl1 2.5261(7)
Ru1 N1 2.165(2)
Ru1 C51 1.851(3)
Ru1 C1 2.006(3)
P1 C45 1.840(2)
P1 C39 1.836(3)
P1 C33 1.839(3)
P2 C27 1.827(3)
P2 C15 1.844(2)
P2 C21 1.844(3)
C27 C32 1.388(3)
C27 C28 1.405(3)
O1 C51 1.136(3)
C30 C29 1.390(4)
C30 C31 1.377(4)
N1 C10 1.382(3)
N1 C14 1.334(3)
C20 C19 1.393(4)
C20 C15 1.392(3)
C45 C50 1.397(4)
C45 C46 1.391(4)
C18 C19 1.385(4)
C18 C17 1.382(4)
C32 C31 1.398(4)
C49 C48 1.381(4)
C49 C50 1.396(4)
C29 C28 1.387(4)
C16 C17 1.389(3)
C16 C15 1.399(3)
C3 C8 1.408(4)
C3 C4 1.388(4)
C3 C2 1.507(4)
C39 C40 1.393(4)
C39 C44 1.377(4)
C13 C12 1.380(4)
C13 C14 1.386(4)
C48 C47 1.373(4)
C42 C43 1.368(4)
C42 C41 1.381(4)
C33 C38 1.380(4)
C33 C34 1.400(4)
C26 C25 1.400(4)
C26 C21 1.397(4)
C9 C8 1.476(4)
C9 C10 1.449(4)
C9 C1 1.368(4)
C46 C47 1.392(4)
C22 C23 1.392(4)
C22 C21 1.398(4)
C38 C37 1.406(5)
C11 C10 1.399(4)
C11 C12 1.382(4)
C25 C24 1.374(4)
C8 C7 1.388(4)
C40 C41 1.382(4)
C44 C43 1.396(4)
C24 C23 1.391(4)
C37 C36 1.371(5)
C4 C5 1.376(5)
C7 C6 1.390(5)
C2 C1 1.505(4)
C34 C35 1.383(4)
C35 C36 1.360(5)
C6 C5 1.370(5)
